data_4086439
loop_
_publ_author_name
'Wu, Zixia'
'Chen, Min'
'Chen, Changle'

_publ_section_title
;
 Ethylene Polymerization and Copolymerization by Palladium and Nickel
 Catalysts Containing Naphthalene-Bridged Phosphine--Sulfonate Ligands
;
_journal_issue 10
_journal_name_full Organometallics
_journal_page_first 1472
_journal_paper_doi 10.1021/acs.organomet.6b00076
_journal_volume 35
_journal_year 2016
_chemical_formula_sum 'C25 H37 O4 P Pd S2'
_chemical_formula_weight 603.03
_chemical_name_systematic
;
 ?
;
_space_group_crystal_system monoclinic
_space_group_IT_number 15
_space_group_name_Hall '-I 2ya'
_space_group_name_H-M_alt 'I 1 2/a 1'
_symmetry_space_group_name_Hall '-I 2ya'
_symmetry_space_group_name_H-M 'I 1 2/a 1'
_atom_sites_solution_hydrogens geom
_audit_creation_method SHELXL-2013
_cell_angle_alpha 90
_cell_angle_beta 103.413(4)
_cell_angle_gamma 90
_cell_formula_units_Z 8
_cell_length_a 21.5627(6)
_cell_length_b 12.9662(4)
_cell_length_c 19.8892(7)
_cell_measurement_reflns_used 3067
_cell_measurement_temperature 291(2)
_cell_measurement_theta_max 69.4790
_cell_measurement_theta_min 4.0040
_cell_volume 5409.1(3)
_computing_cell_refinement 'CrysAlisPro (Agilent Technologies)'
_computing_data_collection 'CrysAlisPro (Agilent Technologies)'
_computing_data_reduction 'CrysAlisPro (Agilent Technologies)'
_computing_molecular_graphics 'Ortep-3 (L. J. Farrugia, 2001)'
_computing_publication_material SHELXL-2013
_computing_structure_refinement 'SHELXL-2013 (Sheldrick, 2013)'
_computing_structure_solution 'SHELXS-97 (Sheldrick, 1997)'
_diffrn_ambient_temperature 291(2)
_diffrn_detector_area_resol_mean 15.9149
_diffrn_measured_fraction_theta_full 0.990
_diffrn_measured_fraction_theta_max 0.972
_diffrn_measurement_device_type 'Gemini S Ultra, Agilent Technologies'
_diffrn_measurement_method '\w scans'
_diffrn_radiation_type CuK\a
_diffrn_radiation_wavelength 1.54184
_diffrn_reflns_av_R_equivalents 0.0311
_diffrn_reflns_av_unetI/netI 0.0459
_diffrn_reflns_Laue_measured_fraction_full 0.990
_diffrn_reflns_Laue_measured_fraction_max 0.972
_diffrn_reflns_limit_h_max 26
_diffrn_reflns_limit_h_min -24
_diffrn_reflns_limit_k_max 12
_diffrn_reflns_limit_k_min -15
_diffrn_reflns_limit_l_max 22
_diffrn_reflns_limit_l_min -24
_diffrn_reflns_number 9193
_diffrn_reflns_point_group_measured_fraction_full 0.990
_diffrn_reflns_point_group_measured_fraction_max 0.972
_diffrn_reflns_theta_full 67.684
_diffrn_reflns_theta_max 69.659
_diffrn_reflns_theta_min 4.008
_diffrn_source 'Enhance Ultra (Cu) X-ray Source'
_exptl_absorpt_coefficient_mu 7.766
_exptl_absorpt_correction_T_max 1.00000
_exptl_absorpt_correction_T_min 0.69059
_exptl_absorpt_process_details
;
CrysAlisPro, Agilent Technologies,
Version 1.171.37.35 (release 13-08-2014 CrysAlis171 .NET)
(compiled Aug 13 2014,18:06:01)
Empirical absorption correction using spherical harmonics,
 implemented in SCALE3 ABSPACK scaling algorithm.
;
_exptl_crystal_density_diffrn 1.481
_exptl_crystal_description block
_exptl_crystal_F_000 2496
_exptl_crystal_size_max 0.360
_exptl_crystal_size_mid 0.320
_exptl_crystal_size_min 0.310
_refine_diff_density_max 2.150
_refine_diff_density_min -1.926
_refine_diff_density_rms 0.121
_refine_ls_extinction_method none
_refine_ls_goodness_of_fit_ref 1.045
_refine_ls_hydrogen_treatment constr
_refine_ls_matrix_type full
_refine_ls_number_parameters 301
_refine_ls_number_reflns 4960
_refine_ls_number_restraints 0
_refine_ls_restrained_S_all 1.045
_refine_ls_R_factor_all 0.0812
_refine_ls_R_factor_gt 0.0698
_refine_ls_shift/su_max 0.000
_refine_ls_shift/su_mean 0.000
_refine_ls_structure_factor_coef Fsqd
_refine_ls_weighting_details 'w=1/[\s^2^(Fo^2^)+(0.1233P)^2^+20.6697P] where P=(Fo^2^+2Fc^2^)/3'
_refine_ls_weighting_scheme calc
_refine_ls_wR_factor_gt 0.1904
_refine_ls_wR_factor_ref 0.2060
_reflns_Friedel_coverage 0.000
_reflns_number_gt 4068
_reflns_number_total 4960
_reflns_threshold_expression 'I > 2\s(I)'
_cod_data_source_file om6b00076_si_003.cif
_cod_data_source_block shelxl
_cod_depositor_comments 'Adding full bibliography for 4086439--4086440.cif.'
_cod_database_code 4086439
_shelx_space_group_comment
;
The symmetry employed for this shelxl refinement is uniquely defined
by the following loop, which should always be used as a source of
symmetry information in preference to the above space-group names.
They are only intended as comments.
;
_shelx_estimated_absorpt_t_min 0.166
_shelx_estimated_absorpt_t_max 0.197
_shelxl_version_number 2013-4

loop_
_space_group_symop_operation_xyz
'x, y, z'
'-x+1/2, y, -z'
'x+1/2, y+1/2, z+1/2'
'-x+1, y+1/2, -z+1/2'
'-x, -y, -z'
'x-1/2, -y, z'
'-x+1/2, -y+1/2, -z+1/2'
'x, -y+1/2, z+1/2'

loop_
_atom_site_label
_atom_site_type_symbol
_atom_site_fract_x
_atom_site_fract_y
_atom_site_fract_z
_atom_site_U_iso_or_equiv
_atom_site_adp_type
_atom_site_occupancy
_atom_site_site_symmetry_order
_atom_site_calc_flag
_atom_site_refinement_flags_posn
_atom_site_refinement_flags_adp
Pd1 Pd 0.60073(2) 0.33589(4) 0.37883(3) 0.0543(2) Uani 1 1 d . .
P1 P 0.56568(7) 0.18320(12) 0.33018(8) 0.0442(3) Uani 1 1 d . .
S1 S 0.45505(8) 0.36321(12) 0.35876(9) 0.0541(4) Uani 1 1 d . .
S2 S 0.63551(12) 0.4994(2) 0.43203(12) 0.0841(6) Uani 1 1 d . .
O1 O 0.5094(2) 0.3938(3) 0.3301(2) 0.0552(10) Uani 1 1 d . .
O3 O 0.4010(3) 0.4262(4) 0.3279(4) 0.0822(17) Uani 1 1 d . .
O2 O 0.4714(3) 0.3603(5) 0.4334(3) 0.0805(16) Uani 1 1 d . .
C10 C 0.4558(3) 0.0767(5) 0.2726(3) 0.0507(13) Uani 1 1 d . .
H10 H 0.4840 0.0353 0.2558 0.061 Uiso 1 1 calc R U
C1 C 0.4785(3) 0.1687(4) 0.3092(3) 0.0442(12) Uani 1 1 d . .
C8 C 0.3496(3) 0.1066(6) 0.2888(4) 0.0562(15) Uani 1 1 d . .
C12 C 0.5565(3) 0.2510(6) 0.1970(3) 0.0582(16) Uani 1 1 d . .
H12A H 0.5105 0.2441 0.1880 0.070 Uiso 1 1 calc R U
H12B H 0.5680 0.3177 0.2183 0.070 Uiso 1 1 calc R U
C17 C 0.5949(3) 0.0727(5) 0.3868(3) 0.0517(14) Uani 1 1 d . .
H17 H 0.6414 0.0802 0.3996 0.062 Uiso 1 1 calc R U
C2 C 0.4350(3) 0.2340(5) 0.3292(3) 0.0454(12) Uani 1 1 d . .
C11 C 0.5879(3) 0.1656(5) 0.2468(3) 0.0466(13) Uani 1 1 d . .
H11 H 0.5718 0.0987 0.2274 0.056 Uiso 1 1 calc R U
O4 O 0.6878(5) 0.5474(8) 0.4119(5) 0.140(3) Uani 1 1 d . .
C18 C 0.5830(4) -0.0359(6) 0.3590(4) 0.0612(16) Uani 1 1 d . .
H18A H 0.5971 -0.0420 0.3163 0.073 Uiso 1 1 calc R U
H18B H 0.5376 -0.0503 0.3489 0.073 Uiso 1 1 calc R U
C4 C 0.3246(3) 0.2555(6) 0.3518(4) 0.0644(18) Uani 1 1 d . .
H4 H 0.3364 0.3170 0.3754 0.077 Uiso 1 1 calc R U
C14 C 0.6490(4) 0.2484(7) 0.1398(5) 0.077(2) Uani 1 1 d . .
H14A H 0.6604 0.2428 0.0955 0.092 Uiso 1 1 calc R U
H14B H 0.6652 0.3136 0.1606 0.092 Uiso 1 1 calc R U
C3 C 0.3703(3) 0.2017(5) 0.3239(3) 0.0484(13) Uani 1 1 d . .
C16 C 0.6605(3) 0.1674(6) 0.2560(4) 0.0602(17) Uani 1 1 d . .
H16A H 0.6775 0.2306 0.2792 0.072 Uiso 1 1 calc R U
H16B H 0.6792 0.1099 0.2848 0.072 Uiso 1 1 calc R U
C9 C 0.3939(3) 0.0487(5) 0.2619(4) 0.0567(15) Uani 1 1 d . .
H9 H 0.3801 -0.0103 0.2362 0.068 Uiso 1 1 calc R U
C5 C 0.2648(4) 0.2198(8) 0.3450(5) 0.082(2) Uani 1 1 d . .
H5 H 0.2368 0.2558 0.3656 0.098 Uiso 1 1 calc R U
C13 C 0.5772(4) 0.2457(8) 0.1290(4) 0.077(2) Uani 1 1 d . .
H13A H 0.5610 0.1827 0.1050 0.093 Uiso 1 1 calc R U
H13B H 0.5589 0.3034 0.1001 0.093 Uiso 1 1 calc R U
C22 C 0.5731(4) 0.0835(6) 0.4550(4) 0.0692(19) Uani 1 1 d . .
H22A H 0.5827 0.1523 0.4736 0.083 Uiso 1 1 calc R U
H22B H 0.5273 0.0733 0.4463 0.083 Uiso 1 1 calc R U
C21 C 0.6072(5) 0.0035(8) 0.5072(4) 0.091(3) Uani 1 1 d . .
H21A H 0.6525 0.0188 0.5194 0.109 Uiso 1 1 calc R U
H21B H 0.5914 0.0083 0.5490 0.109 Uiso 1 1 calc R U
C7 C 0.2855(3) 0.0742(7) 0.2803(5) 0.076(2) Uani 1 1 d . .
H7 H 0.2717 0.0142 0.2558 0.091 Uiso 1 1 calc R U
C19 C 0.6184(5) -0.1146(7) 0.4114(5) 0.081(2) Uani 1 1 d . .
H19A H 0.6096 -0.1837 0.3929 0.097 Uiso 1 1 calc R U
H19B H 0.6640 -0.1027 0.4196 0.097 Uiso 1 1 calc R U
C25 C 0.6510(6) 0.4856(9) 0.5236(5) 0.113(4) Uani 1 1 d . .
H25A H 0.6829 0.4334 0.5383 0.170 Uiso 1 1 calc R U
H25B H 0.6125 0.4660 0.5367 0.170 Uiso 1 1 calc R U
H25C H 0.6661 0.5500 0.5452 0.170 Uiso 1 1 calc R U
C20 C 0.5975(5) -0.1055(8) 0.4792(5) 0.095(3) Uani 1 1 d . .
H20A H 0.5529 -0.1240 0.4717 0.114 Uiso 1 1 calc R U
H20B H 0.6220 -0.1532 0.5127 0.114 Uiso 1 1 calc R U
C6 C 0.2437(4) 0.1301(9) 0.3078(5) 0.086(3) Uani 1 1 d . .
H6 H 0.2016 0.1087 0.3017 0.103 Uiso 1 1 calc R U
C24 C 0.5705(5) 0.5869(7) 0.4223(5) 0.092(3) Uani 1 1 d . .
H24A H 0.5848 0.6497 0.4466 0.139 Uiso 1 1 calc R U
H24B H 0.5375 0.5566 0.4410 0.139 Uiso 1 1 calc R U
H24C H 0.5541 0.6016 0.3742 0.139 Uiso 1 1 calc R U
C23 C 0.6889(3) 0.2786(7) 0.4231(4) 0.071(2) Uani 1 1 d . .
H23A H 0.6885 0.2490 0.4672 0.106 Uiso 1 1 calc R U
H23B H 0.7197 0.3333 0.4292 0.106 Uiso 1 1 calc R U
H23C H 0.7001 0.2265 0.3937 0.106 Uiso 1 1 calc R U
C15 C 0.6790(4) 0.1605(6) 0.1862(4) 0.0647(19) Uani 1 1 d . .
H15A H 0.7250 0.1636 0.1934 0.078 Uiso 1 1 calc R U
H15B H 0.6646 0.0952 0.1642 0.078 Uiso 1 1 calc R U

loop_
_atom_site_aniso_label
_atom_site_aniso_U_11
_atom_site_aniso_U_22
_atom_site_aniso_U_33
_atom_site_aniso_U_23
_atom_site_aniso_U_13
_atom_site_aniso_U_12
Pd1 0.0459(3) 0.0583(3) 0.0572(3) -0.0027(2) 0.0088(2) -0.00981(19)
P1 0.0368(7) 0.0467(8) 0.0499(8) -0.0019(6) 0.0113(6) -0.0016(6)
S1 0.0520(8) 0.0450(8) 0.0680(10) -0.0039(7) 0.0192(7) 0.0007(6)
S2 0.0811(13) 0.0902(15) 0.0799(13) 0.0078(11) 0.0166(10) -0.0150(11)
O1 0.051(2) 0.045(2) 0.069(3) 0.004(2) 0.014(2) -0.0024(18)
O3 0.061(3) 0.053(3) 0.136(5) 0.003(3) 0.030(3) 0.016(2)
O2 0.094(4) 0.091(4) 0.064(3) -0.022(3) 0.032(3) -0.024(3)
C10 0.046(3) 0.048(3) 0.059(4) -0.004(3) 0.015(3) -0.001(3)
C1 0.040(3) 0.048(3) 0.045(3) 0.000(2) 0.009(2) -0.002(2)
C8 0.043(3) 0.063(4) 0.063(4) 0.006(3) 0.012(3) -0.009(3)
C12 0.058(4) 0.063(4) 0.056(4) 0.011(3) 0.016(3) 0.011(3)
C17 0.045(3) 0.059(4) 0.053(3) 0.006(3) 0.014(3) 0.006(3)
C2 0.041(3) 0.048(3) 0.048(3) 0.002(2) 0.012(2) -0.005(2)
C11 0.043(3) 0.047(3) 0.051(3) -0.002(2) 0.014(2) -0.003(2)
O4 0.132(7) 0.140(8) 0.144(8) 0.001(6) 0.025(6) -0.054(6)
C18 0.066(4) 0.054(4) 0.067(4) 0.011(3) 0.022(3) 0.005(3)
C4 0.049(3) 0.072(5) 0.077(5) 0.005(4) 0.023(3) 0.003(3)
C14 0.080(5) 0.082(6) 0.080(5) 0.016(4) 0.040(4) -0.009(4)
C3 0.040(3) 0.051(3) 0.055(3) 0.006(3) 0.012(2) -0.001(2)
C16 0.042(3) 0.080(5) 0.062(4) 0.002(3) 0.018(3) -0.002(3)
C9 0.051(3) 0.053(4) 0.065(4) -0.012(3) 0.011(3) -0.009(3)
C5 0.053(4) 0.097(7) 0.103(6) 0.006(5) 0.034(4) 0.003(4)
C13 0.085(5) 0.094(6) 0.059(4) 0.022(4) 0.029(4) 0.010(5)
C22 0.083(5) 0.068(5) 0.062(4) 0.004(3) 0.029(4) 0.004(4)
C21 0.114(7) 0.107(7) 0.054(4) 0.021(5) 0.025(4) 0.015(6)
C7 0.050(4) 0.080(5) 0.095(6) -0.004(4) 0.012(4) -0.018(4)
C19 0.089(6) 0.073(5) 0.087(6) 0.019(4) 0.035(5) 0.023(5)
C25 0.164(11) 0.106(8) 0.062(5) -0.016(5) 0.011(6) 0.045(7)
C20 0.114(7) 0.093(7) 0.078(6) 0.039(5) 0.025(5) 0.014(6)
C6 0.045(4) 0.112(7) 0.103(7) 0.003(6) 0.024(4) -0.016(4)
C24 0.122(8) 0.062(5) 0.093(7) -0.008(5) 0.024(6) -0.009(5)
C23 0.050(4) 0.083(5) 0.073(5) -0.014(4) 0.001(3) -0.006(4)
C15 0.053(4) 0.077(5) 0.072(5) -0.005(4) 0.030(3) -0.008(3)

loop_
_atom_type_symbol
_atom_type_description
_atom_type_scat_dispersion_real
_atom_type_scat_dispersion_imag
_atom_type_scat_source
C C 0.0181 0.0091 'International Tables Vol C Tables 4.2.6.8 and 6.1.1.4'
H H 0.0000 0.0000 'International Tables Vol C Tables 4.2.6.8 and 6.1.1.4'
O O 0.0492 0.0322 'International Tables Vol C Tables 4.2.6.8 and 6.1.1.4'
S S 0.3331 0.5567 'International Tables Vol C Tables 4.2.6.8 and 6.1.1.4'
Pd Pd 0.1215 3.9337 'International Tables Vol C Tables 4.2.6.8 and 6.1.1.4'
P P 0.2955 0.4335 'International Tables Vol C Tables 4.2.6.8 and 6.1.1.4'

loop_
_geom_angle_atom_site_label_1
_geom_angle_atom_site_label_2
_geom_angle_atom_site_label_3
_geom_angle
C23 Pd1 O1 178.4(3)
C23 Pd1 P1 93.0(2)
O1 Pd1 P1 86.07(13)
C23 Pd1 S2 88.1(2)
O1 Pd1 S2 92.90(14)
P1 Pd1 S2 178.39(7)
C1 P1 C17 104.3(3)
C1 P1 C11 104.4(3)
C17 P1 C11 109.2(3)
C1 P1 Pd1 114.23(19)
C17 P1 Pd1 112.8(2)
C11 P1 Pd1 111.3(2)
O3 S1 O2 115.7(4)
O3 S1 O1 108.7(3)
O2 S1 O1 112.3(3)
O3 S1 C2 106.3(3)
O2 S1 C2 107.2(3)
O1 S1 C2 106.1(3)
O4 S2 C24 110.3(6)
O4 S2 C25 110.9(6)
C24 S2 C25 97.5(5)
O4 S2 Pd1 116.5(5)
C24 S2 Pd1 110.9(3)
C25 S2 Pd1 109.0(4)
S1 O1 Pd1 117.7(3)
C9 C10 C1 121.0(6)
C9 C10 H10 119.5
C1 C10 H10 119.5
C2 C1 C10 118.9(5)
C2 C1 P1 126.5(4)
C10 C1 P1 114.4(4)
C9 C8 C7 121.6(7)
C9 C8 C3 118.6(5)
C7 C8 C3 119.7(7)
C13 C12 C11 111.4(6)
C13 C12 H12A 109.3
C11 C12 H12A 109.3
C13 C12 H12B 109.3
C11 C12 H12B 109.3
H12A C12 H12B 108.0
C18 C17 C22 110.2(6)
C18 C17 P1 119.8(5)
C22 C17 P1 109.6(5)
C18 C17 H17 105.4
C22 C17 H17 105.4
P1 C17 H17 105.4
C1 C2 C3 120.7(6)
C1 C2 S1 122.4(4)
C3 C2 S1 116.8(5)
C16 C11 C12 110.6(5)
C16 C11 P1 111.3(4)
C12 C11 P1 108.8(4)
C16 C11 H11 108.7
C12 C11 H11 108.7
P1 C11 H11 108.7
C17 C18 C19 110.9(7)
C17 C18 H18A 109.5
C19 C18 H18A 109.5
C17 C18 H18B 109.5
C19 C18 H18B 109.5
H18A C18 H18B 108.0
C5 C4 C3 121.7(8)
C5 C4 H4 119.2
C3 C4 H4 119.2
C15 C14 C13 110.3(6)
C15 C14 H14A 109.6
C13 C14 H14A 109.6
C15 C14 H14B 109.6
C13 C14 H14B 109.6
H14A C14 H14B 108.1
C4 C3 C8 116.6(6)
C4 C3 C2 125.2(6)
C8 C3 C2 118.2(5)
C15 C16 C11 111.4(6)
C15 C16 H16A 109.4
C11 C16 H16A 109.4
C15 C16 H16B 109.4
C11 C16 H16B 109.4
H16A C16 H16B 108.0
C10 C9 C8 121.9(6)
C10 C9 H9 119.1
C8 C9 H9 119.1
C4 C5 C6 121.7(8)
C4 C5 H5 119.1
C6 C5 H5 119.1
C14 C13 C12 112.0(7)
C14 C13 H13A 109.2
C12 C13 H13A 109.2
C14 C13 H13B 109.2
C12 C13 H13B 109.2
H13A C13 H13B 107.9
C21 C22 C17 109.7(6)
C21 C22 H22A 109.7
C17 C22 H22A 109.7
C21 C22 H22B 109.7
C17 C22 H22B 109.7
H22A C22 H22B 108.2
C20 C21 C22 112.2(8)
C20 C21 H21A 109.2
C22 C21 H21A 109.2
C20 C21 H21B 109.2
C22 C21 H21B 109.2
H21A C21 H21B 107.9
C6 C7 C8 120.8(8)
C6 C7 H7 119.6
C8 C7 H7 119.6
C20 C19 C18 110.4(7)
C20 C19 H19A 109.6
C18 C19 H19A 109.6
C20 C19 H19B 109.6
C18 C19 H19B 109.6
H19A C19 H19B 108.1
S2 C25 H25A 109.5
S2 C25 H25B 109.5
H25A C25 H25B 109.5
S2 C25 H25C 109.5
H25A C25 H25C 109.5
H25B C25 H25C 109.5
C21 C20 C19 110.7(8)
C21 C20 H20A 109.5
C19 C20 H20A 109.5
C21 C20 H20B 109.5
C19 C20 H20B 109.5
H20A C20 H20B 108.1
C7 C6 C5 119.4(7)
C7 C6 H6 120.3
C5 C6 H6 120.3
S2 C24 H24A 109.5
S2 C24 H24B 109.5
H24A C24 H24B 109.5
S2 C24 H24C 109.5
H24A C24 H24C 109.5
H24B C24 H24C 109.5
Pd1 C23 H23A 109.5
Pd1 C23 H23B 109.5
H23A C23 H23B 109.5
Pd1 C23 H23C 109.5
H23A C23 H23C 109.5
H23B C23 H23C 109.5
C14 C15 C16 110.1(6)
C14 C15 H15A 109.6
C16 C15 H15A 109.6
C14 C15 H15B 109.6
C16 C15 H15B 109.6
H15A C15 H15B 108.1

loop_
_geom_bond_atom_site_label_1
_geom_bond_atom_site_label_2
_geom_bond_distance
Pd1 C23 2.042(7)
Pd1 O1 2.121(4)
Pd1 P1 2.2557(16)
Pd1 S2 2.410(3)
P1 C1 1.838(6)
P1 C17 1.841(7)
P1 C11 1.844(6)
S1 O3 1.438(5)
S1 O2 1.445(6)
S1 O1 1.472(4)
S1 C2 1.795(6)
S2 O4 1.424(9)
S2 C24 1.778(11)
S2 C25 1.783(9)
C10 C9 1.352(9)
C10 C1 1.423(8)
C10 H10 0.9300
C1 C2 1.388(8)
C8 C9 1.413(9)
C8 C7 1.417(9)
C8 C3 1.436(10)
C12 C13 1.521(9)
C12 C11 1.535(9)
C12 H12A 0.9700
C12 H12B 0.9700
C17 C18 1.512(10)
C17 C22 1.542(9)
C17 H17 0.9800
C2 C3 1.439(8)
C11 C16 1.533(8)
C11 H11 0.9800
C18 C19 1.529(11)
C18 H18A 0.9700
C18 H18B 0.9700
C4 C5 1.349(10)
C4 C3 1.420(9)
C4 H4 0.9300
C14 C15 1.514(12)
C14 C13 1.514(11)
C14 H14A 0.9700
C14 H14B 0.9700
C16 C15 1.533(10)
C16 H16A 0.9700
C16 H16B 0.9700
C9 H9 0.9300
C5 C6 1.396(14)
C5 H5 0.9300
C13 H13A 0.9700
C13 H13B 0.9700
C22 C21 1.531(12)
C22 H22A 0.9700
C22 H22B 0.9700
C21 C20 1.517(15)
C21 H21A 0.9700
C21 H21B 0.9700
C7 C6 1.365(13)
C7 H7 0.9300
C19 C20 1.521(12)
C19 H19A 0.9700
C19 H19B 0.9700
C25 H25A 0.9600
C25 H25B 0.9600
C25 H25C 0.9600
C20 H20A 0.9700
C20 H20B 0.9700
C6 H6 0.9300
C24 H24A 0.9600
C24 H24B 0.9600
C24 H24C 0.9600
C23 H23A 0.9600
C23 H23B 0.9600
C23 H23C 0.9600
C15 H15A 0.9700
C15 H15B 0.9700

loop_
_geom_torsion_atom_site_label_1
_geom_torsion_atom_site_label_2
_geom_torsion_atom_site_label_3
_geom_torsion_atom_site_label_4
_geom_torsion
O3 S1 O1 Pd1 168.5(3)
O2 S1 O1 Pd1 39.2(4)
C2 S1 O1 Pd1 -77.6(3)
C9 C10 C1 C2 -5.1(9)
C9 C10 C1 P1 170.9(5)
C17 P1 C1 C2 113.5(6)
C11 P1 C1 C2 -131.9(5)
Pd1 P1 C1 C2 -10.1(6)
C17 P1 C1 C10 -62.1(5)
C11 P1 C1 C10 52.5(5)
Pd1 P1 C1 C10 174.3(4)
C1 P1 C17 C18 63.2(5)
C11 P1 C17 C18 -48.0(6)
Pd1 P1 C17 C18 -172.3(4)
C1 P1 C17 C22 -65.5(5)
C11 P1 C17 C22 -176.6(5)
Pd1 P1 C17 C22 59.0(5)
C10 C1 C2 C3 10.5(9)
P1 C1 C2 C3 -164.9(5)
C10 C1 C2 S1 -166.5(5)
P1 C1 C2 S1 18.1(8)
O3 S1 C2 C1 138.6(5)
O2 S1 C2 C1 -97.1(6)
O1 S1 C2 C1 23.0(6)
O3 S1 C2 C3 -38.6(6)
O2 S1 C2 C3 85.7(5)
O1 S1 C2 C3 -154.2(5)
C13 C12 C11 C16 53.0(8)
C13 C12 C11 P1 175.6(6)
C1 P1 C11 C16 -175.8(4)
C17 P1 C11 C16 -64.7(5)
Pd1 P1 C11 C16 60.5(5)
C1 P1 C11 C12 62.1(5)
C17 P1 C11 C12 173.2(4)
Pd1 P1 C11 C12 -61.6(5)
C22 C17 C18 C19 -58.8(8)
P1 C17 C18 C19 172.8(5)
C5 C4 C3 C8 -0.8(11)
C5 C4 C3 C2 -179.6(7)
C9 C8 C3 C4 -178.1(6)
C7 C8 C3 C4 3.4(10)
C9 C8 C3 C2 0.8(9)
C7 C8 C3 C2 -177.7(7)
C1 C2 C3 C4 170.4(6)
S1 C2 C3 C4 -12.4(9)
C1 C2 C3 C8 -8.4(9)
S1 C2 C3 C8 168.8(5)
C12 C11 C16 C15 -54.9(8)
P1 C11 C16 C15 -175.9(5)
C1 C10 C9 C8 -2.7(11)
C7 C8 C9 C10 -176.9(7)
C3 C8 C9 C10 4.7(10)
C3 C4 C5 C6 -2.6(14)
C15 C14 C13 C12 57.5(10)
C11 C12 C13 C14 -54.9(10)
C18 C17 C22 C21 56.7(9)
P1 C17 C22 C21 -169.5(6)
C17 C22 C21 C20 -55.6(11)
C9 C8 C7 C6 178.7(8)
C3 C8 C7 C6 -2.8(12)
C17 C18 C19 C20 58.4(10)
C22 C21 C20 C19 55.7(12)
C18 C19 C20 C21 -56.1(12)
C8 C7 C6 C5 -0.5(15)
C4 C5 C6 C7 3.2(16)
C13 C14 C15 C16 -58.3(10)
C11 C16 C15 C14 57.8(8)
